data_2103801
loop_
_publ_author_name
'Clemente, Dore Augusto'
'Marzotto, Armando'

_publ_section_title
;
 22 Space-group changes
;
_journal_issue 1
_journal_name_full 'Acta Crystallographica Section B'
_journal_page_first 43
_journal_page_last 50
_journal_paper_doi 10.1107/S0108768102022668
_journal_volume 59
_journal_year 2003
_chemical_formula_sum 'C46 H78 Cl6 Dy2 N6 O20'
_chemical_formula_weight 1572.84
_chemical_name_systematic
;
Tetra-aqua-(14-methyl-2,5,8-trioxa-11,14,17-triaza-1$2!,9$2!-dihydroxy-
     -1,9(1,3)-dibenzenacyclo-octadecaphane-10,17-diene)-dysprosium(iii)
     trichloride monohydrate
;
_space_group_IT_number 11
_symmetry_space_group_name_Hall '-P 2yb'
_symmetry_space_group_name_H-M 'P 1 21/m 1'
_atom_sites_solution_hydrogens geom
_atom_sites_solution_primary direct
_atom_sites_solution_secondary difmap
_cell_angle_alpha 90.00
_cell_angle_beta 97.91(8)
_cell_angle_gamma 90.00
_cell_formula_units_Z 1
_cell_length_a 10.870(5)
_cell_length_b 16.785(6)
_cell_length_c 9.046(4)
_cell_measurement_temperature 293(2)
_cell_volume 1634.8(12)
_computing_structure_refinement 'SHELXL-97 (Sheldrick, 1997)'
_computing_structure_solution 'SHELXS-97 (Sheldrick, 1990)'
_diffrn_ambient_temperature 293(2)
_diffrn_measured_fraction_theta_full 0.360
_diffrn_measured_fraction_theta_max 0.360
_diffrn_radiation_monochromator graphite
_diffrn_radiation_source 'fine-focus sealed tube'
_diffrn_radiation_type MoK\a
_diffrn_radiation_wavelength 0.71073
_diffrn_reflns_av_R_equivalents 0.0176
_diffrn_reflns_av_sigmaI/netI 0.0676
_diffrn_reflns_limit_h_max 11
_diffrn_reflns_limit_h_min -11
_diffrn_reflns_limit_k_max 18
_diffrn_reflns_limit_k_min -18
_diffrn_reflns_limit_l_max 10
_diffrn_reflns_limit_l_min -10
_diffrn_reflns_number 17852
_diffrn_reflns_theta_full 43.51
_diffrn_reflns_theta_max 43.51
_diffrn_reflns_theta_min 1.89
_exptl_absorpt_coefficient_mu 2.582
_exptl_crystal_density_diffrn 1.598
_exptl_crystal_density_method 'not measured'
_exptl_crystal_F_000 790
_refine_diff_density_max 2.326
_refine_diff_density_min -2.628
_refine_ls_extinction_method none
_refine_ls_goodness_of_fit_ref 1.200
_refine_ls_hydrogen_treatment mixed
_refine_ls_matrix_type full
_refine_ls_number_parameters 93
_refine_ls_number_reflns 4588
_refine_ls_number_restraints 0
_refine_ls_restrained_S_all 1.200
_refine_ls_R_factor_all 0.0458
_refine_ls_R_factor_gt 0.0455
_refine_ls_shift/su_max 61.082
_refine_ls_shift/su_mean 0.657
_refine_ls_structure_factor_coef Fsqd
_refine_ls_weighting_details 'calc w=1/[\s^2^(Fo^2^)+(0.0000P)^2^+5.4182P] where P=(Fo^2^+2Fc^2^)/3'
_refine_ls_weighting_scheme calc
_refine_ls_wR_factor_gt 0.1286
_refine_ls_wR_factor_ref 0.1288
_reflns_number_gt 4539
_reflns_number_total 4588
_reflns_threshold_expression >2sigma(I)
_cod_data_source_file an0613.cif
_cod_data_source_block bihlin
_cod_original_sg_symbol_H-M 'P 21/m'
_cod_database_code 2103801

loop_
_symmetry_equiv_pos_as_xyz
'x, y, z'
'-x, y+1/2, -z'
'-x, -y, -z'
'x, -y-1/2, z'

loop_
_atom_site_label
_atom_site_fract_x
_atom_site_fract_y
_atom_site_fract_z
_atom_site_U_iso_or_equiv
_atom_site_adp_type
_atom_site_calc_flag
_atom_site_refinement_flags
_atom_site_occupancy
_atom_site_type_symbol
Dy1 0.15690(2) 0.2500 0.66630(3) 0.02000(9) Uiso d S 1 Dy
Cl1 0.16210(12) 0.2500 0.16360(14) 0.0200(3) Uiso d S 1 Cl
Cl2 0.42750(12) 0.89130(8) 0.31740(14) 0.0200(2) Uiso d P 0.75 Cl
Cl3 0.3243(4) 0.4745(2) 0.5197(4) 0.0200(6) Uiso d P 0.25 Cl
O1 0.2307(3) 0.35530(18) 0.8130(3) 0.0200(5) Uiso d . 1 O
O3 0.0256(3) 0.11750(18) 0.6345(3) 0.0200(5) Uiso d . 1 O
O4 -0.0559(4) 0.2500 0.5190(5) 0.0200(8) Uiso d S 1 O
O6 0.3815(4) 0.2500 0.6989(5) 0.0200(8) Uiso d S 1 O
O7 0.0173(4) 0.2500 0.8499(5) 0.0200(8) Uiso d S 1 O
O8 0.2001(3) 0.16530(19) 0.4627(3) 0.0200(5) Uiso d . 1 O
O10 -0.2365(4) 0.2500 0.7849(5) 0.0200(8) Uiso d S 1 O
N1 0.3949(3) 0.4000(2) 1.0434(4) 0.0200(6) Uiso d . 1 N
N2 0.5169(5) 0.2500 1.1572(6) 0.0200(9) Uiso d S 1 N
C1 -0.0028(4) 0.5095(2) 0.7595(4) 0.0200(7) Uiso d . 1 C
C2 0.0446(4) 0.5635(2) 0.8698(4) 0.0200(7) Uiso d . 1 C
C3 0.1553(4) 0.5470(3) 0.9617(4) 0.0200(7) Uiso d . 1 C
C4 0.2189(4) 0.4765(3) 0.9433(4) 0.0200(7) Uiso d . 1 C
C5 0.1716(4) 0.4225(3) 0.8329(4) 0.0200(7) Uiso d . 1 C
C6 0.0608(4) 0.4390(3) 0.7414(4) 0.0200(7) Uiso d . 1 C
C7 0.3266(4) 0.4629(2) 1.0433(5) 0.0200(7) Uiso d . 1 C
C8 0.5143(4) 0.3905(3) 1.1475(4) 0.0200(7) Uiso d . 1 C
C9 0.5143(4) 0.3217(2) 1.2395(5) 0.0200(7) Uiso d . 1 C
C10 0.6269(6) 0.2500 1.0768(6) 0.0200(10) Uiso d S 1 C
C20 -0.0944(4) 0.1143(3) 0.5526(4) 0.0200(7) Uiso d . 1 C
C21 -0.1028(4) 0.1787(2) 0.4404(5) 0.0200(7) Uiso d . 1 C

loop_
_atom_type_symbol
_atom_type_description
_atom_type_scat_dispersion_real
_atom_type_scat_dispersion_imag
_atom_type_scat_source
Dy Dy -0.1892 4.4098 'International Tables Vol C Tables 4.2.6.8 and 6.1.1.4'
Cl Cl 0.1484 0.1585 'International Tables Vol C Tables 4.2.6.8 and 6.1.1.4'
O O 0.0106 0.0060 'International Tables Vol C Tables 4.2.6.8 and 6.1.1.4'
N N 0.0061 0.0033 'International Tables Vol C Tables 4.2.6.8 and 6.1.1.4'
C C 0.0033 0.0016 'International Tables Vol C Tables 4.2.6.8 and 6.1.1.4'
H H 0.0000 0.0000 'International Tables Vol C Tables 4.2.6.8 and 6.1.1.4'

loop_
_geom_angle_atom_site_label_1
_geom_angle_atom_site_label_2
_geom_angle_atom_site_label_3
_geom_angle_site_symmetry_1
_geom_angle_site_symmetry_3
_geom_angle
O1 Dy1 O1 . 4_565 101.15(16)
O1 Dy1 O7 . . 78.65(10)
O1 Dy1 O7 4_565 . 78.65(10)
O1 Dy1 O6 . . 70.23(11)
O1 Dy1 O6 4_565 . 70.23(11)
O7 Dy1 O6 . . 129.77(15)
O1 Dy1 O8 . . 143.60(11)
O1 Dy1 O8 4_565 . 84.17(11)
O7 Dy1 O8 . . 137.17(9)
O6 Dy1 O8 . . 78.15(12)
O1 Dy1 O8 . 4_565 84.17(11)
O1 Dy1 O8 4_565 4_565 143.60(11)
O7 Dy1 O8 . 4_565 137.17(9)
O6 Dy1 O8 . 4_565 78.15(12)
O8 Dy1 O8 . 4_565 71.85(15)
O1 Dy1 O4 . . 122.19(9)
O1 Dy1 O4 4_565 . 122.19(9)
O7 Dy1 O4 . . 75.08(15)
O6 Dy1 O4 . . 155.15(14)
O8 Dy1 O4 . . 81.78(12)
O8 Dy1 O4 4_565 . 81.78(12)
O1 Dy1 O3 . . 148.88(10)
O1 Dy1 O3 4_565 . 63.45(11)
O7 Dy1 O3 . . 72.01(9)
O6 Dy1 O3 . . 122.37(7)
O8 Dy1 O3 . . 65.22(11)
O8 Dy1 O3 4_565 . 124.79(10)
O4 Dy1 O3 . . 59.72(7)
O1 Dy1 O3 . 4_565 63.45(11)
O1 Dy1 O3 4_565 4_565 148.88(10)
O7 Dy1 O3 . 4_565 72.01(8)
O6 Dy1 O3 . 4_565 122.37(7)
O8 Dy1 O3 . 4_565 124.79(10)
O8 Dy1 O3 4_565 4_565 65.22(11)
O4 Dy1 O3 . 4_565 59.72(7)
O3 Dy1 O3 . 4_565 115.01(14)
C5 O1 Dy1 . . 126.8(3)
C6 O3 C20 4_565 . 119.5(3)
C6 O3 Dy1 4_565 . 114.3(2)
C20 O3 Dy1 . . 122.5(2)
C21 O4 C21 . 4_565 111.4(4)
C21 O4 Dy1 . . 119.9(2)
C21 O4 Dy1 4_565 . 119.9(2)
C7 N1 C8 . . 122.3(4)
C9 N2 C9 . 4_565 116.2(5)
C9 N2 C10 . . 109.5(3)
C9 N2 C10 4_565 . 109.5(3)
C6 C1 C2 . . 119.8(4)
C3 C2 C1 . . 120.1(4)
C4 C3 C2 . . 120.0(4)
C3 C4 C5 . . 119.9(4)
C3 C4 C7 . . 116.6(4)
C5 C4 C7 . . 123.5(4)
O1 C5 C6 . . 119.0(4)
O1 C5 C4 . . 120.9(4)
C6 C5 C4 . . 120.0(4)
O3 C6 C1 4_565 . 125.2(4)
O3 C6 C5 4_565 . 114.6(4)
C1 C6 C5 . . 120.2(4)
N1 C7 C4 . . 124.4(4)
C9 C8 N1 . . 112.5(4)
N2 C9 C8 . . 112.3(4)
O3 C20 C21 . . 107.4(3)
O4 C21 C20 . . 106.4(3)

loop_
_geom_bond_atom_site_label_1
_geom_bond_atom_site_label_2
_geom_bond_site_symmetry_2
_geom_bond_distance
Dy1 O1 . 2.288(3)
Dy1 O1 4_565 2.288(3)
Dy1 O7 . 2.399(5)
Dy1 O6 . 2.419(5)
Dy1 O8 . 2.423(3)
Dy1 O8 4_565 2.423(3)
Dy1 O4 . 2.506(5)
Dy1 O3 . 2.637(3)
Dy1 O3 4_565 2.637(3)
O1 C5 . 1.323(5)
O3 C6 4_565 1.371(5)
O3 C20 . 1.410(5)
O4 C21 . 1.448(5)
O4 C21 4_565 1.448(5)
N1 C7 . 1.291(5)
N1 C8 . 1.503(5)
N2 C9 . 1.417(5)
N2 C9 4_565 1.417(5)
N2 C10 . 1.483(8)
C1 C6 . 1.391(6)
C1 C2 . 1.393(6)
C2 C3 . 1.393(6)
C3 C4 . 1.392(6)
C4 C5 . 1.394(6)
C4 C7 . 1.396(6)
C5 C6 . 1.392(6)
C6 O3 4_565 1.371(5)
C8 C9 . 1.423(6)
C20 C21 . 1.477(6)
